data_4130361
loop_
_publ_author_name
'Pendleton, Ian M.'
'P\'erez-Temprano, M\'onica H'
'Sanford, Melanie S.'
'Zimmerman, Paul M.'

_publ_section_title
;
 Experimental and Computational Assessment of Reactivity and Mechanism in
 C(sp(3))-N Bond-Forming Reductive Elimination from Palladium(IV).
;
_journal_issue 18
_journal_name_full 'Journal of the American Chemical Society'
_journal_page_first 6049
_journal_page_last 6060
_journal_paper_doi 10.1021/jacs.6b02714
_journal_volume 138
_journal_year 2016
_chemical_formula_moiety 'C36 H40 N4 O4 Pd S2, C H2 Cl2, H2 O'
_chemical_formula_sum 'C37 H44 Cl2 N4 O5 Pd S2'
_chemical_formula_weight 866.18
_space_group_IT_number 2
_space_group_name_Hall '-P 1'
_space_group_name_H-M_alt 'P -1'
_symmetry_cell_setting triclinic
_symmetry_space_group_name_H-M 'P -1'
_atom_sites_solution_hydrogens geom
_atom_sites_solution_primary direct
_atom_sites_solution_secondary difmap
_audit_creation_method SHELXL-97
_cell_angle_alpha 90.013(6)
_cell_angle_beta 97.735(7)
_cell_angle_gamma 113.481(8)
_cell_formula_units_Z 2
_cell_length_a 10.0440(2)
_cell_length_b 12.3450(2)
_cell_length_c 17.7048(12)
_cell_measurement_reflns_used 20661
_cell_measurement_temperature 225(2)
_cell_measurement_theta_max 68.30
_cell_measurement_theta_min 2.50
_cell_volume 1991.66(19)
_computing_cell_refinement 'CrystalClear-SM Expert 2.0 r16'
_computing_data_collection 'CrystalClear-SM Expert 2.0 r16 (Rigaku, 2014)'
_computing_data_reduction 'CrystalClear-SM Expert 2.0 r16'
_computing_molecular_graphics 'Bruker SHELXTL'
_computing_publication_material 'Bruker SHELXTL'
_computing_structure_refinement 'SHELXL-97 (Sheldrick, 2008)'
_computing_structure_solution 'SHELXS-97 (Sheldrick, 2008)'
_diffrn_ambient_temperature 225(2)
_diffrn_detector_area_resol_mean 14.629
_diffrn_measured_fraction_theta_full 0.979
_diffrn_measured_fraction_theta_max 0.979
_diffrn_measurement_device_type 'Rigaku Saturn944+ CCD'
_diffrn_measurement_method \w
_diffrn_radiation_monochromator confocal
_diffrn_radiation_source 'micro-focus rotating anode'
_diffrn_radiation_type CuK\a
_diffrn_radiation_wavelength 1.54178
_diffrn_reflns_av_R_equivalents 0.0835
_diffrn_reflns_av_sigmaI/netI 0.0664
_diffrn_reflns_limit_h_max 12
_diffrn_reflns_limit_h_min -11
_diffrn_reflns_limit_k_max 14
_diffrn_reflns_limit_k_min -14
_diffrn_reflns_limit_l_max 20
_diffrn_reflns_limit_l_min -21
_diffrn_reflns_number 31458
_diffrn_reflns_theta_full 68.21
_diffrn_reflns_theta_max 68.21
_diffrn_reflns_theta_min 4.53
_exptl_absorpt_coefficient_mu 6.345
_exptl_absorpt_correction_T_max 0.7854
_exptl_absorpt_correction_T_min 0.7020
_exptl_absorpt_correction_type multi-scan
_exptl_absorpt_process_details
;
    Higashi, T. (1995). Program for Absorption Correction.
    Rigaku Corporation, Tokyo, Japan.
;
_exptl_crystal_colour yellow
_exptl_crystal_density_diffrn 1.444
_exptl_crystal_density_method 'not measured'
_exptl_crystal_description block
_exptl_crystal_F_000 892
_exptl_crystal_size_max 0.06
_exptl_crystal_size_mid 0.04
_exptl_crystal_size_min 0.04
_refine_diff_density_max 1.497
_refine_diff_density_min -1.227
_refine_diff_density_rms 0.137
_refine_ls_extinction_method none
_refine_ls_goodness_of_fit_ref 1.116
_refine_ls_hydrogen_treatment mixed
_refine_ls_matrix_type full
_refine_ls_number_parameters 504
_refine_ls_number_reflns 7116
_refine_ls_number_restraints 28
_refine_ls_restrained_S_all 1.119
_refine_ls_R_factor_all 0.0761
_refine_ls_R_factor_gt 0.0726
_refine_ls_shift/su_max 0.001
_refine_ls_shift/su_mean 0.000
_refine_ls_structure_factor_coef Fsqd
_refine_ls_weighting_details 'calc w=1/[\s^2^(Fo^2^)+(0.1523P)^2^+1.6074P] where P=(Fo^2^+2Fc^2^)/3'
_refine_ls_weighting_scheme calc
_refine_ls_wR_factor_gt 0.2149
_refine_ls_wR_factor_ref 0.2212
_reflns_number_gt 6433
_reflns_number_total 7116
_reflns_threshold_expression >2sigma(I)
_cod_data_source_file ja6b02714_si_003.cif
_cod_data_source_block 2TsNMe
_cod_original_cell_volume 1991.66(14)
_cod_database_code 4130361

loop_
_symmetry_equiv_pos_as_xyz
'x, y, z'
'-x, -y, -z'

loop_
_atom_site_label
_atom_site_type_symbol
_atom_site_fract_x
_atom_site_fract_y
_atom_site_fract_z
_atom_site_U_iso_or_equiv
_atom_site_adp_type
_atom_site_occupancy
_atom_site_symmetry_multiplicity
_atom_site_calc_flag
_atom_site_refinement_flags
_atom_site_disorder_assembly
_atom_site_disorder_group
Pd1 Pd 0.55174(3) 0.81239(2) 0.622976(15) 0.04325(9) Uani 1 1 d . . .
S1 S 0.53016(11) 0.94156(10) 0.77395(6) 0.0481(2) Uani 1 1 d . . .
S2 S 0.47752(13) 0.41435(11) 0.83662(7) 0.0549(3) Uani 1 1 d . . .
O1 O 0.6406(4) 1.0335(3) 0.73907(18) 0.0539(8) Uani 1 1 d . . .
O2 O 0.4038(4) 0.9642(3) 0.7852(2) 0.0645(9) Uani 1 1 d . . .
O3 O 0.3900(4) 0.3229(3) 0.7791(2) 0.0673(10) Uani 1 1 d . . .
O4 O 0.4045(4) 0.4575(3) 0.8852(2) 0.0658(9) Uani 1 1 d . . .
N1 N 0.5967(4) 0.8122(3) 0.5120(2) 0.0481(9) Uani 1 1 d . . .
N2 N 0.3722(4) 0.8423(3) 0.5613(2) 0.0460(8) Uani 1 1 d . . .
N3 N 0.4876(4) 0.8209(4) 0.7282(2) 0.0521(10) Uani 1 1 d . . .
N4 N 0.5793(5) 0.5267(4) 0.7934(2) 0.0557(10) Uani 1 1 d . . .
C1 C 0.7094(5) 0.7926(4) 0.4903(3) 0.0545(11) Uani 1 1 d . . .
H1 H 0.7717 0.7732 0.5271 0.065 Uiso 1 1 calc R . .
C2 C 0.7354(6) 0.8003(5) 0.4164(3) 0.0607(13) Uani 1 1 d . . .
H2 H 0.8127 0.7836 0.4026 0.073 Uiso 1 1 calc R . .
C3 C 0.6489(6) 0.8323(5) 0.3621(3) 0.0599(13) Uani 1 1 d . . .
H3 H 0.6686 0.8420 0.3116 0.072 Uiso 1 1 calc R . .
C4 C 0.5301(6) 0.8500(4) 0.3845(3) 0.0547(12) Uani 1 1 d . . .
H4 H 0.4669 0.8700 0.3486 0.066 Uiso 1 1 calc R . .
C5 C 0.5067(5) 0.8381(4) 0.4584(2) 0.0460(10) Uani 1 1 d . . .
C6 C 0.3808(5) 0.8554(4) 0.4862(3) 0.0461(10) Uani 1 1 d . . .
C7 C 0.2789(5) 0.8823(4) 0.4388(3) 0.0553(12) Uani 1 1 d . . .
H7 H 0.2860 0.8916 0.3866 0.066 Uiso 1 1 calc R . .
C8 C 0.1652(5) 0.8955(5) 0.4695(3) 0.0621(13) Uani 1 1 d . . .
H8 H 0.0947 0.9140 0.4381 0.075 Uiso 1 1 calc R . .
C9 C 0.1571(5) 0.8816(5) 0.5453(3) 0.0581(12) Uani 1 1 d . . .
H9 H 0.0809 0.8897 0.5670 0.070 Uiso 1 1 calc R . .
C10 C 0.2635(5) 0.8552(4) 0.5898(3) 0.0514(11) Uani 1 1 d . . .
H10 H 0.2584 0.8461 0.6422 0.062 Uiso 1 1 calc R . .
C11 C 0.3709(6) 0.7193(5) 0.7533(3) 0.0595(13) Uani 1 1 d . . .
H11A H 0.3382 0.7436 0.7969 0.089 Uiso 1 1 calc R . .
H11B H 0.4072 0.6591 0.7676 0.089 Uiso 1 1 calc R . .
H11C H 0.2893 0.6875 0.7121 0.089 Uiso 1 1 calc R . .
C12 C 0.6122(5) 0.9276(4) 0.8659(3) 0.0501(11) Uani 1 1 d . . .
C13 C 0.7531(5) 0.9303(4) 0.8768(3) 0.0515(11) Uani 1 1 d . . .
H13 H 0.8064 0.9433 0.8356 0.062 Uiso 1 1 calc R . .
C14 C 0.8152(6) 0.9141(5) 0.9480(3) 0.0593(13) Uani 1 1 d . . .
H14 H 0.9106 0.9159 0.9545 0.071 Uiso 1 1 calc R . .
C15 C 0.7397(7) 0.8952(6) 1.0098(3) 0.0771(19) Uani 1 1 d . . .
C16 C 0.5992(8) 0.8928(8) 0.9985(3) 0.093(2) Uani 1 1 d . . .
H16 H 0.5469 0.8813 1.0401 0.111 Uiso 1 1 calc R . .
C17 C 0.5343(7) 0.9070(6) 0.9273(3) 0.0742(17) Uani 1 1 d . . .
H17 H 0.4379 0.9026 0.9205 0.089 Uiso 1 1 calc R . .
C18 C 0.8073(10) 0.8759(9) 1.0876(4) 0.120(4) Uani 1 1 d . . .
H18A H 0.8203 0.8023 1.0855 0.180 Uiso 1 1 calc R . .
H18B H 0.7430 0.8721 1.1248 0.180 Uiso 1 1 calc R . .
H18C H 0.9018 0.9410 1.1026 0.180 Uiso 1 1 calc R . .
C19 C 0.7390(5) 0.8013(4) 0.6695(3) 0.0478(10) Uani 1 1 d . . .
C20 C 0.8517(5) 0.9130(4) 0.6908(3) 0.0511(11) Uani 1 1 d . . .
H20 H 0.8303 0.9803 0.6848 0.061 Uiso 1 1 calc R . .
C21 C 0.9923(5) 0.9281(5) 0.7200(3) 0.0576(13) Uani 1 1 d . . .
H21 H 1.0657 1.0045 0.7327 0.069 Uiso 1 1 calc R . .
C22 C 1.0244(6) 0.8301(6) 0.7305(3) 0.0674(15) Uani 1 1 d . . .
H22 H 1.1193 0.8387 0.7517 0.081 Uiso 1 1 calc R . .
C23 C 0.9167(6) 0.7203(5) 0.7096(3) 0.0645(13) Uani 1 1 d . . .
H23 H 0.9412 0.6545 0.7155 0.077 Uiso 1 1 calc R . .
C24 C 0.7709(5) 0.7001(4) 0.6798(3) 0.0512(11) Uani 1 1 d . . .
C25 C 0.6632(6) 0.5705(5) 0.6628(3) 0.0594(12) Uani 1 1 d . . .
C26 C 0.7218(7) 0.5102(5) 0.6056(4) 0.0751(15) Uani 1 1 d . . .
H26A H 0.6497 0.4305 0.5911 0.113 Uiso 1 1 calc R . .
H26B H 0.8128 0.5073 0.6296 0.113 Uiso 1 1 calc R . .
H26C H 0.7392 0.5555 0.5605 0.113 Uiso 1 1 calc R . .
C27 C 0.5064(6) 0.5503(4) 0.6287(3) 0.0637(14) Uani 1 1 d . . .
H27A H 0.4675 0.5889 0.6621 0.096 Uiso 1 1 calc R . .
H27B H 0.4456 0.4661 0.6235 0.096 Uiso 1 1 calc R . .
H27C H 0.5066 0.5830 0.5789 0.096 Uiso 1 1 calc R . .
C28 C 0.6561(6) 0.4985(5) 0.7357(3) 0.0576(12) Uani 1 1 d . . .
H28A H 0.6063 0.4139 0.7204 0.069 Uiso 1 1 calc R . .
H28B H 0.7564 0.5136 0.7593 0.069 Uiso 1 1 calc R . .
C29 C 0.6656(7) 0.6342(5) 0.8418(3) 0.0701(15) Uani 1 1 d . . .
H29A H 0.7562 0.6304 0.8658 0.105 Uiso 1 1 calc R . .
H29B H 0.6100 0.6412 0.8808 0.105 Uiso 1 1 calc R . .
H29C H 0.6881 0.7024 0.8109 0.105 Uiso 1 1 calc R . .
C30 C 0.5982(5) 0.3663(4) 0.8931(3) 0.0543(11) Uani 1 1 d . . .
C31 C 0.6414(6) 0.2827(4) 0.8639(3) 0.0617(13) Uani 1 1 d . . .
H31 H 0.6028 0.2492 0.8139 0.074 Uiso 1 1 calc R . .
C32 C 0.7396(7) 0.2494(5) 0.9077(4) 0.0774(17) Uani 1 1 d . . .
H32 H 0.7701 0.1944 0.8872 0.093 Uiso 1 1 calc R . .
C33 C 0.7964(7) 0.2972(6) 0.9842(5) 0.088(2) Uani 1 1 d . . .
C34 C 0.7523(8) 0.3797(7) 1.0119(4) 0.088(2) Uani 1 1 d . . .
H34 H 0.7914 0.4137 1.0618 0.106 Uiso 1 1 calc R . .
C35 C 0.6527(7) 0.4139(6) 0.9688(3) 0.0722(15) Uani 1 1 d . . .
H35 H 0.6214 0.4683 0.9895 0.087 Uiso 1 1 calc R . .
C36 C 0.9032(11) 0.2608(10) 1.0312(8) 0.150(4) Uani 1 1 d . . .
H36A H 0.8595 0.2182 1.0737 0.225 Uiso 1 1 calc R . .
H36B H 0.9903 0.3304 1.0505 0.225 Uiso 1 1 calc R . .
H36C H 0.9298 0.2098 1.0002 0.225 Uiso 1 1 calc R . .
Cl2 Cl 0.0298(4) 0.4780(3) 0.7900(3) 0.1071(12) Uani 0.646(5) 1 d PD A 1
Cl1 Cl -0.0244(6) 0.2308(3) 0.7453(3) 0.159(2) Uani 0.646(5) 1 d PDU A 1
C37 C 0.0874(12) 0.3662(7) 0.7813(9) 0.115(4) Uani 0.646(5) 1 d PDU A 1
H37A H 0.1672 0.3950 0.7503 0.138 Uiso 0.646(5) 1 calc PR A 1
H37B H 0.1314 0.3571 0.8324 0.138 Uiso 0.646(5) 1 calc PR A 1
Cl1A Cl -0.0070(16) 0.2782(10) 0.6964(9) 0.223(5) Uani 0.354(5) 1 d PDU A 2
Cl2A Cl 0.0171(15) 0.4431(10) 0.7867(11) 0.233(4) Uani 0.354(5) 1 d PDU A 2
C37A C 0.105(3) 0.4217(17) 0.7164(19) 0.233(6) Uani 0.354(5) 1 d PDU A 2
H37C H 0.1018 0.4706 0.6732 0.280 Uiso 0.354(5) 1 calc PR A 2
H37D H 0.2062 0.4334 0.7350 0.280 Uiso 0.354(5) 1 calc PR A 2
O5 O 0.8835(6) 0.4659(7) 0.4399(4) 0.088(2) Uani 0.663(9) 1 d P B 1
O5A O 0.9677(16) 0.5717(11) 0.4496(9) 0.113(4) Uani 0.337(9) 1 d P B 2

loop_
_atom_site_aniso_label
_atom_site_aniso_U_11
_atom_site_aniso_U_22
_atom_site_aniso_U_33
_atom_site_aniso_U_23
_atom_site_aniso_U_13
_atom_site_aniso_U_12
Pd1 0.04182(16) 0.05307(17) 0.03494(17) 0.00299(13) -0.00051(13) 0.02107(13)
S1 0.0494(5) 0.0596(5) 0.0381(5) 0.0038(4) 0.0016(4) 0.0261(4)
S2 0.0590(5) 0.0652(6) 0.0445(5) -0.0035(5) 0.0044(5) 0.0301(5)
O1 0.0617(17) 0.0548(16) 0.0432(16) 0.0053(13) 0.0025(14) 0.0230(14)
O2 0.0595(16) 0.081(2) 0.066(2) 0.0012(16) 0.0063(16) 0.0422(15)
O3 0.066(2) 0.071(2) 0.056(2) -0.0122(16) 0.0051(17) 0.0208(17)
O4 0.0668(17) 0.088(2) 0.0545(19) -0.0059(16) 0.0117(16) 0.0429(16)
N1 0.0467(17) 0.0537(18) 0.0439(19) 0.0008(15) 0.0051(15) 0.0207(15)
N2 0.0461(16) 0.0543(18) 0.0379(17) 0.0010(14) -0.0003(14) 0.0225(14)
N3 0.0505(19) 0.060(2) 0.0431(19) 0.0027(16) 0.0070(16) 0.0196(16)
N4 0.066(2) 0.060(2) 0.047(2) 0.0011(16) 0.0049(18) 0.0324(17)
C1 0.057(2) 0.067(2) 0.043(2) -0.0001(19) 0.0040(19) 0.029(2)
C2 0.065(3) 0.068(3) 0.054(3) -0.002(2) 0.011(2) 0.031(2)
C3 0.072(3) 0.061(3) 0.041(2) -0.002(2) 0.010(2) 0.020(2)
C4 0.060(2) 0.058(2) 0.041(2) 0.0023(19) -0.002(2) 0.021(2)
C5 0.049(2) 0.0431(19) 0.039(2) 0.0012(16) -0.0015(18) 0.0138(17)
C6 0.044(2) 0.046(2) 0.041(2) 0.0012(16) -0.0032(17) 0.0137(16)
C7 0.050(2) 0.064(2) 0.048(2) 0.008(2) -0.004(2) 0.022(2)
C8 0.049(2) 0.076(3) 0.061(3) 0.015(2) -0.004(2) 0.029(2)
C9 0.047(2) 0.069(3) 0.057(3) 0.008(2) 0.003(2) 0.025(2)
C10 0.0422(19) 0.065(2) 0.048(2) 0.0020(19) -0.0013(18) 0.0250(18)
C11 0.057(3) 0.063(3) 0.055(3) 0.004(2) 0.009(2) 0.020(2)
C12 0.054(2) 0.052(2) 0.040(2) 0.0061(17) 0.0051(19) 0.0167(18)
C13 0.051(2) 0.063(2) 0.040(2) 0.0069(18) 0.0011(19) 0.0250(19)
C14 0.055(2) 0.065(3) 0.048(3) 0.008(2) -0.004(2) 0.017(2)
C15 0.066(3) 0.084(4) 0.050(3) 0.021(3) -0.006(3) 0.002(3)
C16 0.078(4) 0.140(6) 0.041(3) 0.028(3) 0.017(3) 0.022(4)
C17 0.062(3) 0.109(4) 0.044(3) 0.013(3) 0.011(2) 0.025(3)
C18 0.100(5) 0.146(7) 0.056(4) 0.041(4) -0.019(4) -0.002(5)
C19 0.048(2) 0.058(2) 0.037(2) 0.0017(17) 0.0036(17) 0.0218(18)
C20 0.047(2) 0.064(2) 0.043(2) 0.0069(19) 0.0033(18) 0.0246(19)
C21 0.042(2) 0.077(3) 0.048(2) 0.005(2) 0.0025(19) 0.019(2)
C22 0.046(2) 0.100(4) 0.059(3) 0.017(3) 0.008(2) 0.032(2)
C23 0.057(2) 0.083(3) 0.065(3) 0.022(2) 0.009(2) 0.040(2)
C24 0.052(2) 0.065(2) 0.044(2) 0.0099(19) 0.0074(19) 0.0305(18)
C25 0.066(3) 0.064(3) 0.052(3) 0.003(2) 0.007(2) 0.031(2)
C26 0.102(4) 0.075(3) 0.067(3) 0.015(2) 0.036(3) 0.048(3)
C27 0.071(3) 0.048(2) 0.066(3) 0.006(2) -0.006(3) 0.024(2)
C28 0.066(2) 0.062(2) 0.055(3) 0.007(2) 0.010(2) 0.036(2)
C29 0.080(3) 0.069(3) 0.056(3) -0.007(2) 0.005(3) 0.025(3)
C30 0.062(2) 0.059(2) 0.046(2) 0.0046(19) 0.009(2) 0.027(2)
C31 0.074(3) 0.059(2) 0.061(3) 0.007(2) 0.014(2) 0.034(2)
C32 0.076(3) 0.068(3) 0.102(5) 0.012(3) 0.018(3) 0.041(2)
C33 0.081(3) 0.093(4) 0.103(5) 0.020(4) 0.003(4) 0.051(3)
C34 0.106(4) 0.100(4) 0.063(4) 0.004(3) -0.014(3) 0.054(3)
C35 0.091(3) 0.088(3) 0.047(3) -0.003(2) 0.001(3) 0.048(3)
C36 0.129(5) 0.143(6) 0.188(11) 0.020(7) -0.041(7) 0.087(5)
Cl2 0.0969(16) 0.0852(16) 0.151(3) 0.0045(17) -0.0003(18) 0.0541(13)
Cl1 0.176(4) 0.087(2) 0.151(3) -0.019(2) -0.069(3) 0.016(2)
C37 0.099(6) 0.086(4) 0.149(9) -0.027(5) -0.059(6) 0.050(4)
Cl1A 0.227(9) 0.205(5) 0.214(9) -0.108(6) -0.067(7) 0.092(6)
Cl2A 0.228(7) 0.148(5) 0.361(9) -0.075(6) 0.006(7) 0.126(5)
C37A 0.221(11) 0.187(7) 0.296(11) -0.084(10) -0.023(9) 0.106(9)
O5 0.054(3) 0.126(5) 0.070(3) -0.051(3) 0.008(3) 0.021(3)
O5A 0.167(8) 0.065(6) 0.147(10) 0.028(6) 0.130(8) 0.056(6)

loop_
_atom_type_symbol
_atom_type_description
_atom_type_scat_dispersion_real
_atom_type_scat_dispersion_imag
_atom_type_scat_source
C C 0.0181 0.0091 'International Tables Vol C Tables 4.2.6.8 and 6.1.1.4'
H H 0.0000 0.0000 'International Tables Vol C Tables 4.2.6.8 and 6.1.1.4'
N N 0.0311 0.0180 'International Tables Vol C Tables 4.2.6.8 and 6.1.1.4'
O O 0.0492 0.0322 'International Tables Vol C Tables 4.2.6.8 and 6.1.1.4'
S S 0.3331 0.5567 'International Tables Vol C Tables 4.2.6.8 and 6.1.1.4'
Cl Cl 0.3639 0.7018 'International Tables Vol C Tables 4.2.6.8 and 6.1.1.4'
Pd Pd 0.1215 3.9337 'International Tables Vol C Tables 4.2.6.8 and 6.1.1.4'

loop_
_geom_angle_atom_site_label_1
_geom_angle_atom_site_label_2
_geom_angle_atom_site_label_3
_geom_angle
C19 Pd1 N3 92.82(18)
C19 Pd1 N1 94.07(17)
N3 Pd1 N1 172.78(16)
C19 Pd1 N2 171.03(17)
N3 Pd1 N2 93.97(16)
N1 Pd1 N2 78.96(15)
O2 S1 O1 115.6(2)
O2 S1 N3 112.6(2)
O1 S1 N3 108.8(2)
O2 S1 C12 105.8(2)
O1 S1 C12 107.3(2)
N3 S1 C12 106.2(2)
O4 S2 O3 118.4(2)
O4 S2 N4 106.9(2)
O3 S2 N4 107.3(2)
O4 S2 C30 109.0(2)
O3 S2 C30 108.4(2)
N4 S2 C30 106.2(2)
C5 N1 C1 118.5(4)
C5 N1 Pd1 115.7(3)
C1 N1 Pd1 125.8(3)
C10 N2 C6 119.3(4)
C10 N2 Pd1 127.1(3)
C6 N2 Pd1 113.5(3)
C11 N3 S1 116.0(3)
C11 N3 Pd1 120.2(3)
S1 N3 Pd1 122.0(2)
C29 N4 C28 115.4(4)
C29 N4 S2 115.6(4)
C28 N4 S2 115.2(3)
N1 C1 C2 121.9(5)
N1 C1 H1 119.1
C2 C1 H1 119.1
C1 C2 C3 120.1(5)
C1 C2 H2 119.9
C3 C2 H2 119.9
C2 C3 C4 117.8(5)
C2 C3 H3 121.1
C4 C3 H3 121.1
C5 C4 C3 119.6(5)
C5 C4 H4 120.2
C3 C4 H4 120.2
N1 C5 C4 122.0(5)
N1 C5 C6 115.7(4)
C4 C5 C6 122.3(4)
N2 C6 C7 121.1(5)
N2 C6 C5 115.8(4)
C7 C6 C5 123.0(4)
C6 C7 C8 119.0(5)
C6 C7 H7 120.5
C8 C7 H7 120.5
C9 C8 C7 119.4(5)
C9 C8 H8 120.3
C7 C8 H8 120.3
C8 C9 C10 118.7(5)
C8 C9 H9 120.7
C10 C9 H9 120.7
N2 C10 C9 122.5(5)
N2 C10 H10 118.8
C9 C10 H10 118.8
N3 C11 H11A 109.5
N3 C11 H11B 109.5
H11A C11 H11B 109.5
N3 C11 H11C 109.5
H11A C11 H11C 109.5
H11B C11 H11C 109.5
C13 C12 C17 119.0(5)
C13 C12 S1 120.2(4)
C17 C12 S1 120.7(4)
C14 C13 C12 120.4(5)
C14 C13 H13 119.8
C12 C13 H13 119.8
C13 C14 C15 121.1(5)
C13 C14 H14 119.4
C15 C14 H14 119.4
C14 C15 C16 118.2(5)
C14 C15 C18 121.1(7)
C16 C15 C18 120.7(7)
C17 C16 C15 121.4(6)
C17 C16 H16 119.3
C15 C16 H16 119.3
C16 C17 C12 119.8(6)
C16 C17 H17 120.1
C12 C17 H17 120.1
C15 C18 H18A 109.5
C15 C18 H18B 109.5
H18A C18 H18B 109.5
C15 C18 H18C 109.5
H18A C18 H18C 109.5
H18B C18 H18C 109.5
C20 C19 C24 118.6(4)
C20 C19 Pd1 112.1(4)
C24 C19 Pd1 129.2(3)
C21 C20 C19 122.7(5)
C21 C20 H20 118.7
C19 C20 H20 118.7
C20 C21 C22 119.2(5)
C20 C21 H21 120.4
C22 C21 H21 120.4
C23 C22 C21 119.2(5)
C23 C22 H22 120.4
C21 C22 H22 120.4
C22 C23 C24 123.7(5)
C22 C23 H23 118.2
C24 C23 H23 118.2
C23 C24 C19 116.6(4)
C23 C24 C25 116.5(5)
C19 C24 C25 126.9(4)
C27 C25 C24 115.8(4)
C27 C25 C26 107.2(5)
C24 C25 C26 109.3(4)
C27 C25 C28 108.1(4)
C24 C25 C28 111.2(4)
C26 C25 C28 104.6(4)
C25 C26 H26A 109.5
C25 C26 H26B 109.5
H26A C26 H26B 109.5
C25 C26 H26C 109.5
H26A C26 H26C 109.5
H26B C26 H26C 109.5
C25 C27 H27A 109.5
C25 C27 H27B 109.5
H27A C27 H27B 109.5
C25 C27 H27C 109.5
H27A C27 H27C 109.5
H27B C27 H27C 109.5
N4 C28 C25 114.2(4)
N4 C28 H28A 108.7
C25 C28 H28A 108.7
N4 C28 H28B 108.7
C25 C28 H28B 108.7
H28A C28 H28B 107.6
N4 C29 H29A 109.5
N4 C29 H29B 109.5
H29A C29 H29B 109.5
N4 C29 H29C 109.5
H29A C29 H29C 109.5
H29B C29 H29C 109.5
C31 C30 C35 119.9(5)
C31 C30 S2 120.7(4)
C35 C30 S2 119.3(4)
C32 C31 C30 120.0(5)
C32 C31 H31 120.0
C30 C31 H31 120.0
C31 C32 C33 120.7(6)
C31 C32 H32 119.6
C33 C32 H32 119.6
C34 C33 C32 118.2(6)
C34 C33 C36 121.4(8)
C32 C33 C36 120.3(8)
C33 C34 C35 121.9(6)
C33 C34 H34 119.1
C35 C34 H34 119.1
C34 C35 C30 119.1(6)
C34 C35 H35 120.4
C30 C35 H35 120.4
C33 C36 H36A 109.5
C33 C36 H36B 109.5
H36A C36 H36B 109.5
C33 C36 H36C 109.5
H36A C36 H36C 109.5
H36B C36 H36C 109.5
Cl1 C37 Cl2 123.0(7)
Cl1 C37 H37A 106.6
Cl2 C37 H37A 106.6
Cl1 C37 H37B 106.6
Cl2 C37 H37B 106.6
H37A C37 H37B 106.5
Cl1A C37A Cl2A 95.6(12)
Cl1A C37A H37C 112.6
Cl2A C37A H37C 112.6
Cl1A C37A H37D 112.6
Cl2A C37A H37D 112.6
H37C C37A H37D 110.1

loop_
_geom_bond_atom_site_label_1
_geom_bond_atom_site_label_2
_geom_bond_distance
Pd1 C19 2.006(5)
Pd1 N3 2.067(4)
Pd1 N1 2.074(4)
Pd1 N2 2.140(4)
S1 O2 1.442(4)
S1 O1 1.443(3)
S1 N3 1.567(4)
S1 C12 1.764(5)
S2 O4 1.430(4)
S2 O3 1.433(4)
S2 N4 1.624(4)
S2 C30 1.752(5)
N1 C5 1.349(6)
N1 C1 1.350(6)
N2 C10 1.327(6)
N2 C6 1.349(6)
N3 C11 1.454(6)
N4 C29 1.458(7)
N4 C28 1.479(7)
C1 C2 1.364(7)
C1 H1 0.9400
C2 C3 1.372(8)
C2 H2 0.9400
C3 C4 1.401(8)
C3 H3 0.9400
C4 C5 1.358(7)
C4 H4 0.9400
C5 C6 1.507(7)
C6 C7 1.379(7)
C7 C8 1.393(8)
C7 H7 0.9400
C8 C9 1.363(8)
C8 H8 0.9400
C9 C10 1.385(7)
C9 H9 0.9400
C10 H10 0.9400
C11 H11A 0.9700
C11 H11B 0.9700
C11 H11C 0.9700
C12 C13 1.389(7)
C12 C17 1.389(8)
C13 C14 1.380(7)
C13 H13 0.9400
C14 C15 1.383(9)
C14 H14 0.9400
C15 C16 1.387(11)
C15 C18 1.514(9)
C16 C17 1.383(9)
C16 H16 0.9400
C17 H17 0.9400
C18 H18A 0.9700
C18 H18B 0.9700
C18 H18C 0.9700
C19 C20 1.401(6)
C19 C24 1.415(7)
C20 C21 1.375(7)
C20 H20 0.9400
C21 C22 1.377(9)
C21 H21 0.9400
C22 C23 1.367(8)
C22 H22 0.9400
C23 C24 1.409(7)
C23 H23 0.9400
C24 C25 1.534(7)
C25 C27 1.529(8)
C25 C26 1.559(8)
C25 C28 1.562(8)
C26 H26A 0.9700
C26 H26B 0.9700
C26 H26C 0.9700
C27 H27A 0.9700
C27 H27B 0.9700
C27 H27C 0.9700
C28 H28A 0.9800
C28 H28B 0.9800
C29 H29A 0.9700
C29 H29B 0.9700
C29 H29C 0.9700
C30 C31 1.392(7)
C30 C35 1.409(7)
C31 C32 1.364(9)
C31 H31 0.9400
C32 C33 1.426(11)
C32 H32 0.9400
C33 C34 1.376(11)
C33 C36 1.480(11)
C34 C35 1.376(10)
C34 H34 0.9400
C35 H35 0.9400
C36 H36A 0.9700
C36 H36B 0.9700
C36 H36C 0.9700
Cl2 C37 1.709(9)
Cl1 C37 1.665(8)
C37 H37A 0.9800
C37 H37B 0.9800
Cl1A C37A 1.683(16)
Cl2A C37A 1.693(17)
C37A H37C 0.9800
C37A H37D 0.9800

loop_
_geom_torsion_atom_site_label_1
_geom_torsion_atom_site_label_2
_geom_torsion_atom_site_label_3
_geom_torsion_atom_site_label_4
_geom_torsion
C19 Pd1 N1 C5 -169.6(3)
N3 Pd1 N1 C5 -7.1(13)
N2 Pd1 N1 C5 4.7(3)
C19 Pd1 N1 C1 8.0(4)
N3 Pd1 N1 C1 170.5(10)
N2 Pd1 N1 C1 -177.7(4)
C19 Pd1 N2 C10 -141.4(9)
N3 Pd1 N2 C10 -2.3(4)
N1 Pd1 N2 C10 179.2(4)
C19 Pd1 N2 C6 34.6(11)
N3 Pd1 N2 C6 173.7(3)
N1 Pd1 N2 C6 -4.8(3)
O2 S1 N3 C11 -47.2(4)
O1 S1 N3 C11 -176.6(4)
C12 S1 N3 C11 68.1(4)
O2 S1 N3 Pd1 117.4(3)
O1 S1 N3 Pd1 -12.1(3)
C12 S1 N3 Pd1 -127.3(3)
C19 Pd1 N3 C11 -106.2(4)
N1 Pd1 N3 C11 91.3(12)
N2 Pd1 N3 C11 79.7(4)
C19 Pd1 N3 S1 89.9(3)
N1 Pd1 N3 S1 -72.6(12)
N2 Pd1 N3 S1 -84.2(3)
O4 S2 N4 C29 45.7(5)
O3 S2 N4 C29 173.7(4)
C30 S2 N4 C29 -70.5(4)
O4 S2 N4 C28 -175.7(3)
O3 S2 N4 C28 -47.7(4)
C30 S2 N4 C28 68.1(4)
C5 N1 C1 C2 1.0(7)
Pd1 N1 C1 C2 -176.5(4)
N1 C1 C2 C3 2.1(8)
C1 C2 C3 C4 -3.4(7)
C2 C3 C4 C5 1.7(7)
C1 N1 C5 C4 -2.9(6)
Pd1 N1 C5 C4 174.9(3)
C1 N1 C5 C6 178.3(4)
Pd1 N1 C5 C6 -4.0(5)
C3 C4 C5 N1 1.5(7)
C3 C4 C5 C6 -179.7(4)
C10 N2 C6 C7 0.2(6)
Pd1 N2 C6 C7 -176.1(3)
C10 N2 C6 C5 -179.4(4)
Pd1 N2 C6 C5 4.2(4)
N1 C5 C6 N2 -0.3(5)
C4 C5 C6 N2 -179.2(4)
N1 C5 C6 C7 -180.0(4)
C4 C5 C6 C7 1.2(7)
N2 C6 C7 C8 -0.3(7)
C5 C6 C7 C8 179.4(4)
C6 C7 C8 C9 -0.1(8)
C7 C8 C9 C10 0.4(8)
C6 N2 C10 C9 0.1(7)
Pd1 N2 C10 C9 175.9(4)
C8 C9 C10 N2 -0.4(8)
O2 S1 C12 C13 -166.4(4)
O1 S1 C12 C13 -42.4(4)
N3 S1 C12 C13 73.8(4)
O2 S1 C12 C17 17.4(5)
O1 S1 C12 C17 141.4(5)
N3 S1 C12 C17 -102.4(5)
C17 C12 C13 C14 -0.8(8)
S1 C12 C13 C14 -177.0(4)
C12 C13 C14 C15 -0.2(8)
C13 C14 C15 C16 0.1(9)
C13 C14 C15 C18 179.3(7)
C14 C15 C16 C17 1.0(11)
C18 C15 C16 C17 -178.2(8)
C15 C16 C17 C12 -2.0(12)
C13 C12 C17 C16 1.8(9)
S1 C12 C17 C16 178.1(6)
N3 Pd1 C19 C20 -85.2(4)
N1 Pd1 C19 C20 92.6(3)
N2 Pd1 C19 C20 54.0(11)
N3 Pd1 C19 C24 97.8(4)
N1 Pd1 C19 C24 -84.3(4)
N2 Pd1 C19 C24 -123.0(9)
C24 C19 C20 C21 1.0(7)
Pd1 C19 C20 C21 -176.3(4)
C19 C20 C21 C22 -1.3(8)
C20 C21 C22 C23 1.8(8)
C21 C22 C23 C24 -2.1(9)
C22 C23 C24 C19 1.8(8)
C22 C23 C24 C25 -177.4(5)
C20 C19 C24 C23 -1.2(7)
Pd1 C19 C24 C23 175.6(4)
C20 C19 C24 C25 177.9(5)
Pd1 C19 C24 C25 -5.3(7)
C23 C24 C25 C27 -178.7(5)
C19 C24 C25 C27 2.2(8)
C23 C24 C25 C26 -57.5(6)
C19 C24 C25 C26 123.3(6)
C23 C24 C25 C28 57.5(6)
C19 C24 C25 C28 -121.7(5)
C29 N4 C28 C25 -79.8(6)
S2 N4 C28 C25 141.5(4)
C27 C25 C28 N4 -56.0(5)
C24 C25 C28 N4 72.2(5)
C26 C25 C28 N4 -170.0(4)
O4 S2 C30 C31 156.0(4)
O3 S2 C30 C31 25.8(5)
N4 S2 C30 C31 -89.2(5)
O4 S2 C30 C35 -24.6(5)
O3 S2 C30 C35 -154.8(4)
N4 S2 C30 C35 90.3(5)
C35 C30 C31 C32 -1.9(8)
S2 C30 C31 C32 177.6(4)
C30 C31 C32 C33 1.5(9)
C31 C32 C33 C34 -1.5(10)
C31 C32 C33 C36 -179.8(7)
C32 C33 C34 C35 2.0(11)
C36 C33 C34 C35 -179.7(8)
C33 C34 C35 C30 -2.3(11)
C31 C30 C35 C34 2.3(9)
S2 C30 C35 C34 -177.2(5)
